data_1520573
loop_
_publ_author_name
'Hardegger, Leo A.'
'Habegger, Jacqueline'
'Donohoe, Timothy J.'

_publ_section_title
;
 Modular Synthesis of Highly Substituted Pyridines via Enolate
 \a-Alkenylation.
;
_journal_issue 13
_journal_name_full 'Organic letters'
_journal_page_first 3222
_journal_page_last 3225
_journal_paper_doi 10.1021/acs.orglett.5b01312
_journal_volume 17
_journal_year 2015
_chemical_absolute_configuration ad
_chemical_formula_moiety 'C17 H15 N1 S1'
_chemical_formula_sum 'C17 H15 N S'
_chemical_formula_weight 265.38
_chemical_melting_point 379.5(15)
_chemical_name_systematic 3,5-dimethyl-2-phenyl-4-(thiophen-2-yl)pyridine
_space_group_IT_number 19
_symmetry_cell_setting orthorhombic
_symmetry_space_group_name_Hall 'P 2ac 2ab'
_symmetry_space_group_name_H-M 'P 21 21 21'
_atom_sites_solution_hydrogens difmap
_atom_sites_solution_primary other
_audit_creation_date 15-03-27
_audit_creation_method CRYSTALS_ver_14.40
_cell_angle_alpha 90
_cell_angle_beta 90
_cell_angle_gamma 90
_cell_formula_units_Z 4
_cell_length_a 6.1669(2)
_cell_length_b 12.1820(3)
_cell_length_c 17.8605(6)
_cell_measurement_reflns_used 4943
_cell_measurement_temperature 150
_cell_measurement_theta_max 75
_cell_measurement_theta_min 5
_cell_volume 1341.77(7)
_computing_cell_refinement 'CrysAlis, (Oxford Diffraction, 2002)'
_computing_data_collection 'SuperNova, (Oxford Diffraction, 2010)'
_computing_data_reduction 'CrysAlis, (Oxford Diffraction, 2002)'
_computing_molecular_graphics 'CAMERON (Watkin et al., 1996)'
_computing_publication_material 'CRYSTALS (Betteridge et al., 2003)'
_computing_structure_refinement 'CRYSTALS (Betteridge et al., 2003)'
_computing_structure_solution 'Superflip (Palatinus & Chapuis, 2007)'
_diffrn_ambient_temperature 150
_diffrn_measured_fraction_theta_full 0.999
_diffrn_measured_fraction_theta_max 0.993
_diffrn_measurement_device Area
_diffrn_measurement_device_type 'Oxford Diffraction SuperNova'
_diffrn_measurement_method \w
_diffrn_radiation_monochromator graphite
_diffrn_radiation_type 'Cu K\a'
_diffrn_radiation_wavelength 1.54180
_diffrn_reflns_av_R_equivalents 0.036
_diffrn_reflns_limit_h_max 5
_diffrn_reflns_limit_h_min -7
_diffrn_reflns_limit_k_max 13
_diffrn_reflns_limit_k_min -15
_diffrn_reflns_limit_l_max 22
_diffrn_reflns_limit_l_min -22
_diffrn_reflns_number 11812
_diffrn_reflns_theta_full 74.580
_diffrn_reflns_theta_max 76.102
_diffrn_reflns_theta_min 4.393
_diffrn_standards_number 0
_exptl_absorpt_coefficient_mu 1.992
_exptl_absorpt_correction_T_max 0.94
_exptl_absorpt_correction_T_min 0.77
_exptl_absorpt_correction_type multi-scan
_exptl_absorpt_process_details 'CrysAlis, (Oxford Diffraction, 2002)'
_exptl_crystal_colour clear_colourless
_exptl_crystal_density_diffrn 1.314
_exptl_crystal_density_method 'not measured'
_exptl_crystal_description plate
_exptl_crystal_F_000 560
_exptl_crystal_size_max 0.20
_exptl_crystal_size_mid 0.10
_exptl_crystal_size_min 0.03
_refine_diff_density_max 0.30
_refine_diff_density_min -0.19
_refine_ls_abs_structure_details 'Flack (1983), 1147 Friedel-pairs'
_refine_ls_abs_structure_Flack 0.43(2)
_refine_ls_extinction_method None
_refine_ls_goodness_of_fit_ref 0.9323
_refine_ls_hydrogen_treatment constr
_refine_ls_matrix_type full
_refine_ls_number_parameters 186
_refine_ls_number_reflns 2772
_refine_ls_number_restraints 42
_refine_ls_R_factor_all 0.0368
_refine_ls_R_factor_gt 0.0339
_refine_ls_shift/su_max 0.0002961
_refine_ls_shift/su_mean 0.0000405
_refine_ls_structure_factor_coef Fsqd
_refine_ls_weighting_details
;
 Method= Modified Sheldrick 
 w=1/[\s^2^(F^2^) + ( 0.05P)^2^ + 0.49P] 
 ,where P=(max(Fo^2^,0) + 2Fc^2^)/3 
;
_refine_ls_weighting_scheme calc
_refine_ls_wR_factor_all 0.0880
_refine_ls_wR_factor_gt 0.0854
_refine_ls_wR_factor_ref 0.0880
_reflns_limit_h_max 7
_reflns_limit_h_min -7
_reflns_limit_k_max 15
_reflns_limit_k_min 0
_reflns_limit_l_max 22
_reflns_limit_l_min 0
_reflns_number_gt 2604
_reflns_number_total 2783
_reflns_threshold_expression I>2.0\s(I)
_oxford_diffrn_Wilson_B_factor 2.67
_oxford_diffrn_Wilson_scale 0.02
_oxford_refine_ls_r_factor_ref 0.0368
_oxford_refine_ls_scale 7.8(2)
_oxford_reflns_number_all 2772
_oxford_reflns_threshold_expression_ref I>-3.0\s(I)
_oxford_structure_analysis_title 055tjd15
_cod_data_source_file ol5b01312_si_002.cif
_cod_data_source_block 4o
_cod_depositor_comments
;
The following automatic conversions were performed:

'_chemical_melting_point' value '378-381' was changed to '379.5(15)'
- the average value was taken and precision was estimated.

'_atom_sites_solution_primary' value 'Other' changed to 'other'
according to
/usr/data/users/saulius/crontab/automatic-downloads/rss-feeds/ACS/lib/dictionaries/cif_core.dic
dictionary named 'cif_core.dic' version 2.4.2 from 2011-04-26.

Automatic conversion script
Id: cif_fix_values 3271 2015-04-21 07:52:19Z andrius 

 Adding full bibliography for 1520573--1520574.cif.
;
_cod_original_sg_symbol_H-M 'P 21 21 21 '
_cod_original_formula_sum 'C17 H15 N1 S1'
_cod_database_code 1520573

loop_
_symmetry_equiv_pos_as_xyz
x,y,z
-x+1/2,-y,z+1/2
x+1/2,-y+1/2,-z
-x,y+1/2,-z+1/2

loop_
_atom_site_label
_atom_site_type_symbol
_atom_site_fract_x
_atom_site_fract_y
_atom_site_fract_z
_atom_site_U_iso_or_equiv
_atom_site_occupancy
_atom_site_adp_type
_atom_site_refinement_flags_posn
_atom_site_refinement_flags_occupancy
_atom_site_disorder_assembly
_atom_site_disorder_group
N1 N 0.4085(2) 0.43180(13) 0.66609(8) 0.0288 1.0000 Uani . . . .
C2 C 0.4156(3) 0.53004(14) 0.63103(10) 0.0255 1.0000 Uani . . . .
C3 C 0.5528(3) 0.55010(14) 0.56978(10) 0.0254 1.0000 Uani . . . .
C4 C 0.6888(3) 0.46457(13) 0.54597(9) 0.0257 1.0000 Uani D . . .
C5 C 0.6864(3) 0.36336(14) 0.58350(10) 0.0285 1.0000 Uani . . . .
C6 C 0.5402(3) 0.35305(14) 0.64206(11) 0.0309 1.0000 Uani . . . .
C7 C 0.2596(3) 0.61176(14) 0.66249(9) 0.0264 1.0000 Uani . . . .
C8 C 0.0531(3) 0.57535(16) 0.68418(10) 0.0306 1.0000 Uani . . . .
C9 C -0.0975(3) 0.64761(18) 0.71354(11) 0.0352 1.0000 Uani . . . .
C10 C -0.0473(3) 0.75759(18) 0.72333(11) 0.0365 1.0000 Uani . . . .
C11 C 0.1578(3) 0.79455(17) 0.70310(11) 0.0361 1.0000 Uani . . . .
C12 C 0.3092(3) 0.72274(15) 0.67307(10) 0.0309 1.0000 Uani . . . .
C13 C 0.5560(3) 0.65802(15) 0.52881(10) 0.0295 1.0000 Uani . . . .
C14 C 0.8386(4) 0.27092(16) 0.56467(12) 0.0384 1.0000 Uani . . . .
C15 C 0.8371(2) 0.48066(12) 0.48120(7) 0.0283 1.0000 Uani D . . .
S16 S 0.78351(10) 0.42638(5) 0.39530(3) 0.0363 0.842(2) Uani D P 1 1
C17 C 1.0182(4) 0.4802(2) 0.35641(9) 0.0346 0.842(2) Uani D P 1 1
C18 C 1.1301(3) 0.5375(2) 0.40842(13) 0.0360 0.842(2) Uani D P 1 1
C19 C 1.0279(6) 0.5363(4) 0.47799(11) 0.0331 0.842(2) Uani D P 1 1
S116 S 1.0703(9) 0.5456(6) 0.48914(16) 0.0331 0.158(2) Uani D P 1 2
C117 C 1.1338(11) 0.5273(7) 0.3963(4) 0.0360 0.158(2) Uani D P 1 2
C118 C 0.9761(12) 0.4723(7) 0.3619(4) 0.0346 0.158(2) Uani D P 1 2
C119 C 0.8131(8) 0.4460(7) 0.4090(3) 0.0363 0.158(2) Uani D P 1 2
H61 H 0.5319 0.2864 0.6679 0.0373 1.0000 Uiso R . . .
H81 H 0.0173 0.4985 0.6797 0.0372 1.0000 Uiso R . . .
H91 H -0.2382 0.6218 0.7248 0.0416 1.0000 Uiso R . . .
H101 H -0.1498 0.8062 0.7432 0.0436 1.0000 Uiso R . . .
H111 H 0.1968 0.8687 0.7114 0.0438 1.0000 Uiso R . . .
H121 H 0.4476 0.7489 0.6614 0.0360 1.0000 Uiso R . . .
H131 H 0.5852 0.6482 0.4763 0.0431 1.0000 Uiso R . . .
H132 H 0.6673 0.7065 0.5485 0.0426 1.0000 Uiso R . . .
H133 H 0.4185 0.6955 0.5339 0.0421 1.0000 Uiso R . . .
H141 H 0.8094 0.2104 0.5972 0.0587 1.0000 Uiso R . . .
H142 H 0.9861 0.2932 0.5725 0.0585 1.0000 Uiso R . . .
H143 H 0.8239 0.2469 0.5138 0.0578 1.0000 Uiso R . . .
H171 H 1.0550 0.4707 0.3057 0.0407 0.842(2) Uiso R P 1 1
H181 H 1.2607 0.5740 0.3983 0.0426 0.842(2) Uiso R P 1 1
H191 H 1.0851 0.5742 0.5221 0.0393 0.842(2) Uiso R P 1 1
H1171 H 1.2608 0.5524 0.3739 0.0430 0.158(2) Uiso R P 1 2
H1181 H 0.9777 0.4552 0.3108 0.0409 0.158(2) Uiso R P 1 2
H1191 H 0.6915 0.4060 0.3926 0.0438 0.158(2) Uiso R P 1 2

loop_
_atom_site_aniso_label
_atom_site_aniso_U_11
_atom_site_aniso_U_22
_atom_site_aniso_U_33
_atom_site_aniso_U_23
_atom_site_aniso_U_13
_atom_site_aniso_U_12
N1 0.0298(7) 0.0268(7) 0.0298(7) 0.0035(6) 0.0010(6) -0.0029(6)
C2 0.0242(7) 0.0249(7) 0.0274(8) 0.0013(6) -0.0030(6) -0.0041(7)
C3 0.0226(8) 0.0259(8) 0.0277(8) 0.0015(6) -0.0026(6) -0.0017(6)
C4 0.0233(7) 0.0262(8) 0.0275(8) 0.0011(6) -0.0021(7) -0.0025(7)
C5 0.0291(8) 0.0238(8) 0.0327(9) 0.0003(6) -0.0027(7) 0.0005(7)
C6 0.0360(9) 0.0227(8) 0.0340(9) 0.0046(7) -0.0004(7) -0.0026(7)
C7 0.0257(8) 0.0298(8) 0.0238(7) 0.0020(6) -0.0019(6) -0.0017(7)
C8 0.0292(9) 0.0340(9) 0.0286(8) 0.0004(7) -0.0005(7) -0.0061(8)
C9 0.0252(8) 0.0498(12) 0.0307(9) 0.0015(8) 0.0018(7) 0.0009(8)
C10 0.0335(10) 0.0429(11) 0.0329(9) -0.0034(8) 0.0013(7) 0.0085(8)
C11 0.0404(11) 0.0310(9) 0.0368(10) -0.0018(7) 0.0006(8) 0.0022(8)
C12 0.0266(8) 0.0299(8) 0.0361(9) 0.0012(7) -0.0004(7) -0.0018(7)
C13 0.0269(8) 0.0263(8) 0.0354(9) 0.0058(7) 0.0038(7) 0.0001(7)
C14 0.0416(11) 0.0285(9) 0.0450(11) 0.0045(8) 0.0059(8) 0.0061(8)
C15 0.0267(8) 0.0247(8) 0.0334(9) 0.0013(7) -0.0006(7) 0.0032(6)
S16 0.0399(3) 0.0393(3) 0.0297(3) -0.0079(2) 0.0035(2) -0.0126(2)
C17 0.0353(12) 0.0387(10) 0.0299(9) 0.0018(8) 0.0111(9) 0.0002(9)
C18 0.0287(9) 0.0390(11) 0.0403(12) 0.0055(9) 0.0041(8) -0.0026(8)
C19 0.0316(17) 0.0400(11) 0.0278(9) -0.0082(8) -0.0048(10) -0.0163(11)
S116 0.0316(17) 0.0400(11) 0.0278(9) -0.0082(8) -0.0048(10) -0.0163(11)
C117 0.0287(9) 0.0390(11) 0.0403(12) 0.0055(9) 0.0041(8) -0.0026(8)
C118 0.0353(12) 0.0387(10) 0.0299(9) 0.0018(8) 0.0111(9) 0.0002(9)
C119 0.0399(3) 0.0393(3) 0.0297(3) -0.0079(2) 0.0035(2) -0.0126(2)

loop_
_atom_type_symbol
_atom_type_scat_dispersion_real
_atom_type_scat_dispersion_imag
_atom_type_scat_Cromer_Mann_a1
_atom_type_scat_Cromer_Mann_b1
_atom_type_scat_Cromer_Mann_a2
_atom_type_scat_Cromer_Mann_b2
_atom_type_scat_Cromer_Mann_a3
_atom_type_scat_Cromer_Mann_b3
_atom_type_scat_Cromer_Mann_a4
_atom_type_scat_Cromer_Mann_b4
_atom_type_scat_Cromer_Mann_c
_atom_type_scat_source
C 0.0181 0.0091 2.3100 20.8439 1.0200 10.2075 1.5886 0.5687 0.8650 51.6512 0.2156 'International Tables Vol C 4.2.6.8 and 6.1.1.4'
H 0.0000 0.0000 0.4930 10.5109 0.3229 26.1257 0.1402 3.1424 0.0408 57.7998 0.0030 'International Tables Vol C 4.2.6.8 and 6.1.1.4'
N 0.0311 0.0180 12.2126 0.0057 3.1322 9.8933 2.0125 28.9975 1.1663 0.5826 -11.5290 'International Tables Vol C 4.2.6.8 and 6.1.1.4'
S 0.3331 0.5567 6.9053 1.4679 5.2034 22.2151 1.4379 0.2536 1.5863 56.1720 0.8669 'International Tables Vol C 4.2.6.8 and 6.1.1.4'

loop_
_geom_angle_atom_site_label_1
_geom_angle_atom_site_label_2
_geom_angle_atom_site_label_3
_geom_angle
_geom_angle_publ_flag
C2 N1 C6 118.04(15) yes
N1 C2 C3 122.30(16) yes
N1 C2 C7 113.27(15) yes
C3 C2 C7 124.40(15) yes
C2 C3 C4 117.84(15) yes
C2 C3 C13 122.59(16) yes
C4 C3 C13 119.56(15) yes
C3 C4 C5 120.07(16) yes
C3 C4 C15 120.34(15) yes
C5 C4 C15 119.59(15) yes
C4 C5 C6 116.54(16) yes
C4 C5 C14 122.97(17) yes
C6 C5 C14 120.44(16) yes
C5 C6 N1 125.17(16) yes
C5 C6 H61 119.1 no
N1 C6 H61 115.7 no
C2 C7 C8 118.53(16) yes
C2 C7 C12 123.64(16) yes
C8 C7 C12 117.82(17) yes
C7 C8 C9 120.86(18) yes
C7 C8 H81 119.4 no
C9 C8 H81 119.7 no
C8 C9 C10 120.90(18) yes
C8 C9 H91 119.0 no
C10 C9 H91 120.0 no
C9 C10 C11 118.88(19) yes
C9 C10 H101 120.6 no
C11 C10 H101 120.5 no
C10 C11 C12 120.57(18) yes
C10 C11 H111 120.0 no
C12 C11 H111 119.4 no
C7 C12 C11 120.96(18) yes
C7 C12 H121 119.9 no
C11 C12 H121 119.1 no
C3 C13 H131 111.6 no
C3 C13 H132 111.4 no
H131 C13 H132 107.2 no
C3 C13 H133 110.8 no
H131 C13 H133 108.3 no
H132 C13 H133 107.3 no
C5 C14 H141 108.9 no
C5 C14 H142 110.3 no
H141 C14 H142 108.0 no
C5 C14 H143 112.4 no
H141 C14 H143 108.8 no
H142 C14 H143 108.3 no
C4 C15 S16 122.02(7) yes
C4 C15 C19 129.11(7) yes
S16 C15 C19 108.88(7) yes
C4 C15 S116 122.20(8) yes
C4 C15 C119 128.86(8) yes
S116 C15 C119 108.93(7) yes
C15 S16 C17 92.99(6) yes
S16 C17 C18 110.24(8) yes
S16 C17 H171 122.7 no
C18 C17 H171 127.0 no
C17 C18 C19 112.12(8) yes
C17 C18 H181 123.4 no
C19 C18 H181 124.5 no
C18 C19 C15 115.76(8) yes
C18 C19 H191 123.3 no
C15 C19 H191 120.9 no
C15 S116 C117 93.07(9) yes
S116 C117 C118 110.18(9) yes
S116 C117 H1171 124.4 no
C118 C117 H1171 125.4 no
C117 C118 C119 112.03(9) yes
C117 C118 H1181 123.7 no
C119 C118 H1181 124.3 no
C15 C119 C118 115.79(9) yes
C15 C119 H1191 122.7 no
C118 C119 H1191 121.5 no

loop_
_geom_bond_atom_site_label_1
_geom_bond_atom_site_label_2
_geom_bond_distance
_geom_bond_publ_flag
N1 C2 1.351(2) yes
N1 C6 1.328(2) yes
C2 C3 1.405(2) yes
C2 C7 1.494(2) yes
C3 C4 1.403(2) yes
C3 C13 1.505(2) yes
C4 C5 1.403(2) yes
C4 C15 1.488(2) yes
C5 C6 1.386(3) yes
C5 C14 1.504(3) yes
C6 H61 0.936 no
C7 C8 1.403(2) yes
C7 C12 1.399(3) yes
C8 C9 1.383(3) yes
C8 H81 0.965 no
C9 C10 1.386(3) yes
C9 H91 0.945 no
C10 C11 1.391(3) yes
C10 H101 0.936 no
C11 C12 1.387(3) yes
C11 H111 0.946 no
C12 H121 0.935 no
C13 H131 0.962 no
C13 H132 0.971 no
C13 H133 0.967 no
C14 H141 0.956 no
C14 H142 0.959 no
C14 H143 0.958 no
C15 S16 1.7030(13) yes
C15 C19 1.359(3) yes
C15 S116 1.648(5) yes
C15 C119 1.366(6) yes
S16 C17 1.734(2) yes
C17 C18 1.352(3) yes
C17 H171 0.940 no
C18 C19 1.393(3) yes
C18 H181 0.938 no
C19 H191 0.979 no
S116 C117 1.718(7) yes
C117 C118 1.332(6) yes
C117 H1171 0.931 no
C118 C119 1.349(7) yes
C118 H1181 0.935 no
C119 H1191 0.941 no
